data_2204766
loop_
_publ_author_name
'Huang, Bin'
'Li, Yi-Zhi'
'Zhou, Jian-Hao'
'Chen, Xue-Tai'
'Liu, Shan-Hui'

_publ_section_title
;
 9-[Ethoxy(8-quinolylamino)methyl]anthracene
;
_journal_issue 12
_journal_name_full 'Acta Crystallographica Section E'
_journal_page_first o2365
_journal_page_last o2367
_journal_paper_doi 10.1107/S1600536804029307
_journal_volume 60
_journal_year 2004
_chemical_formula_iupac 'C26 H22 N2 O'
_chemical_formula_moiety 'C26 H22 N2 O'
_chemical_formula_sum 'C26 H22 N2 O'
_chemical_formula_weight 378.46
_chemical_name_systematic
;
9-[Ethoxy(quinolin-8-ylamino)methyl]anthracene
;
_space_group_IT_number 14
_symmetry_cell_setting monoclinic
_symmetry_space_group_name_Hall '-P 2yn'
_symmetry_space_group_name_H-M 'P 1 21/n 1'
_atom_sites_solution_hydrogens geom
_atom_sites_solution_primary direct
_atom_sites_solution_secondary difmap
_cell_angle_alpha 90.00
_cell_angle_beta 90.090(10)
_cell_angle_gamma 90.00
_cell_formula_units_Z 4
_cell_length_a 9.268(2)
_cell_length_b 14.595(2)
_cell_length_c 14.466(2)
_cell_measurement_reflns_used 3698
_cell_measurement_temperature 293(2)
_cell_measurement_theta_max 26.11
_cell_measurement_theta_min 2.63
_cell_volume 1956.8(6)
_computing_cell_refinement SMART
_computing_data_collection 'SMART (Bruker, 2000)'
_computing_data_reduction 'SAINT (Bruker, 2000)'
_computing_molecular_graphics SHELXTL
_computing_publication_material SHELXTL
_computing_structure_refinement SHELXTL
_computing_structure_solution 'SHELXTL (Bruker, 2000)'
_diffrn_ambient_temperature 293(2)
_diffrn_measured_fraction_theta_full 0.995
_diffrn_measured_fraction_theta_max 0.995
_diffrn_measurement_device_type 'Bruker SMART APEX CCD area-detector'
_diffrn_measurement_method '\f and \w scans'
_diffrn_radiation_monochromator graphite
_diffrn_radiation_source 'sealed tube'
_diffrn_radiation_type MoK\a
_diffrn_radiation_wavelength 0.71073
_diffrn_reflns_av_R_equivalents 0.0269
_diffrn_reflns_av_sigmaI/netI 0.0254
_diffrn_reflns_limit_h_max 11
_diffrn_reflns_limit_h_min -10
_diffrn_reflns_limit_k_max 18
_diffrn_reflns_limit_k_min -18
_diffrn_reflns_limit_l_max 12
_diffrn_reflns_limit_l_min -17
_diffrn_reflns_number 10778
_diffrn_reflns_theta_full 26.11
_diffrn_reflns_theta_max 26.11
_diffrn_reflns_theta_min 1.98
_exptl_absorpt_coefficient_mu 0.079
_exptl_absorpt_correction_T_max 0.982
_exptl_absorpt_correction_T_min 0.979
_exptl_absorpt_correction_type multi-scan
_exptl_absorpt_process_details
;
[SADABS (Sheldrick, 1996) in SAINT (Bruker, 2000)]
;
_exptl_crystal_colour yellow
_exptl_crystal_density_diffrn 1.285
_exptl_crystal_density_method 'not measured'
_exptl_crystal_description hexagonal
_exptl_crystal_F_000 800
_exptl_crystal_size_max 0.3
_exptl_crystal_size_mid 0.2
_exptl_crystal_size_min 0.2
_refine_diff_density_max 0.236
_refine_diff_density_min -0.193
_refine_ls_extinction_method none
_refine_ls_goodness_of_fit_ref 1.069
_refine_ls_hydrogen_treatment mixed
_refine_ls_matrix_type full
_refine_ls_number_parameters 275
_refine_ls_number_reflns 3873
_refine_ls_number_restraints 0
_refine_ls_restrained_S_all 1.069
_refine_ls_R_factor_all 0.0704
_refine_ls_R_factor_gt 0.0497
_refine_ls_shift/su_max 0.000
_refine_ls_shift/su_mean 0.000
_refine_ls_structure_factor_coef Fsqd
_refine_ls_weighting_details 'calc w=1/[\s^2^(Fo^2^)+(0.0885P)^2^] where P=(Fo^2^+2Fc^2^)/3'
_refine_ls_weighting_scheme calc
_refine_ls_wR_factor_gt 0.1404
_refine_ls_wR_factor_ref 0.1520
_reflns_number_gt 2684
_reflns_number_total 3873
_reflns_threshold_expression I>2\s(I)
_cod_data_source_file ob6431.cif
_cod_data_source_block I
_cod_depositor_comments
;
The following automatic conversions were performed:
'_symmetry_cell_setting' value 'Monoclinic' changed to 'monoclinic'
according to '/home/saulius/struct/CIF-dictionaries/cif_core.dic'
dictionary named 'cif_core.dic' version 2.4.1 from 2010-06-29.

Automatic conversion script
Id: cif_fix_enum 1527 2010-12-29 10:47:43Z saulius 

The following automatic conversions were performed:

'_symmetry_cell_setting' value 'Monoclinic' changed to 'monoclinic'
according to /home/saulius/struct/CIF-dictionaries/cif_core.dic
dictionary named 'cif_core.dic' version 2.4.1 from 2010-06-29.

Automatic conversion script
Id: cif_fix_values 1715 2011-07-08 13:25:40Z adriana 
;
_cod_original_sg_symbol_H-M 'P 21/n'
_cod_database_code 2204766

loop_
_symmetry_equiv_pos_as_xyz
'x, y, z'
'-x+1/2, y+1/2, -z+1/2'
'-x, -y, -z'
'x-1/2, -y-1/2, z-1/2'

loop_
_atom_site_label
_atom_site_fract_x
_atom_site_fract_y
_atom_site_fract_z
_atom_site_U_iso_or_equiv
_atom_site_adp_type
_atom_site_calc_flag
_atom_site_refinement_flags
_atom_site_occupancy
_atom_site_type_symbol
C1 -0.1496(2) 0.65228(13) 0.98793(13) 0.0602(5) Uani d . 1 C
H1 -0.217(2) 0.6726(12) 0.9495(13) 0.069(6) Uiso d . 1 H
C2 -0.1986(2) 0.63714(13) 1.07405(13) 0.0695(5) Uani d . 1 C
H2 -0.2960 0.6455 1.0870 0.083 Uiso calc R 1 H
C3 -0.1044(3) 0.60877(14) 1.14482(13) 0.0719(6) Uani d . 1 C
H3 -0.1394 0.5980 1.2040 0.086 Uiso calc R 1 H
C4 0.0358(2) 0.59735(13) 1.12640(12) 0.0662(5) Uani d . 1 C
H4 0.0973 0.5784 1.1735 0.079 Uiso calc R 1 H
C5 0.2375(2) 0.60313(11) 1.01931(12) 0.0607(5) Uani d . 1 C
H5 0.2976 0.5831 1.0667 0.073 Uiso calc R 1 H
C6 0.4472(2) 0.61175(13) 0.91663(15) 0.0690(5) Uani d . 1 C
H6 0.5076 0.5921 0.9640 0.083 Uiso calc R 1 H
C7 0.5035(2) 0.63022(14) 0.83394(16) 0.0735(6) Uani d . 1 C
H7 0.6019 0.6228 0.8241 0.088 Uiso calc R 1 H
C8 0.4145(2) 0.66081(13) 0.76169(14) 0.0702(5) Uani d . 1 C
H8 0.4551 0.6747 0.7047 0.084 Uiso calc R 1 H
C9 0.2708(2) 0.67035(12) 0.77368(12) 0.0588(5) Uani d . 1 C
H9 0.2141 0.6906 0.7247 0.071 Uiso calc R 1 H
C10 0.05491(18) 0.65708(10) 0.87576(10) 0.0460(4) Uani d . 1 C
C11 -0.00253(18) 0.64118(10) 0.96416(11) 0.0476(4) Uani d . 1 C
C12 0.0934(2) 0.61331(11) 1.03704(11) 0.0532(4) Uani d . 1 C
C13 0.29706(19) 0.62142(11) 0.93397(12) 0.0551(4) Uani d . 1 C
C14 0.20433(18) 0.64997(10) 0.86002(11) 0.0497(4) Uani d . 1 C
C15 -0.04324(19) 0.67899(11) 0.79479(11) 0.0478(4) Uani d . 1 C
H15 -0.1427(18) 0.6887(11) 0.8090(11) 0.053(5) Uiso d . 1 H
C16 -0.13205(17) 0.59360(10) 0.65871(10) 0.0466(4) Uani d . 1 C
C17 -0.23372(18) 0.65596(12) 0.63211(11) 0.0547(4) Uani d . 1 C
H17 -0.2409 0.7118 0.6627 0.066 Uiso calc R 1 H
C18 -0.3275(2) 0.63583(13) 0.55846(12) 0.0649(5) Uani d . 1 C
H18 -0.3965 0.6788 0.5411 0.078 Uiso calc R 1 H
C19 -0.3198(2) 0.55557(14) 0.51241(12) 0.0659(5) Uani d . 1 C
H19 -0.3835 0.5437 0.4642 0.079 Uiso calc R 1 H
C20 -0.1972(2) 0.40568(13) 0.49138(12) 0.0672(5) Uani d . 1 C
H20 -0.2569 0.3902 0.4421 0.081 Uiso calc R 1 H
C21 -0.0927(2) 0.34720(13) 0.51907(13) 0.0684(6) Uani d . 1 C
H21 -0.0788 0.2918 0.4887 0.082 Uiso calc R 1 H
C22 -0.0066(2) 0.37139(12) 0.59362(12) 0.0625(5) Uani d . 1 C
H22 0.0641 0.3302 0.6126 0.075 Uiso calc R 1 H
C23 -0.12182(17) 0.50827(10) 0.61103(10) 0.0461(4) Uani d . 1 C
C24 -0.21585(18) 0.48981(12) 0.53700(11) 0.0549(4) Uani d . 1 C
C25 -0.0162(3) 0.92527(15) 0.76706(15) 0.0953(8) Uani d . 1 C
H25A 0.0872 0.9294 0.7663 0.143 Uiso calc R 1 H
H25B -0.0550 0.9749 0.8027 0.143 Uiso calc R 1 H
H25C -0.0524 0.9287 0.7049 0.143 Uiso calc R 1 H
C26 -0.0588(3) 0.83952(13) 0.80780(14) 0.0797(6) Uani d . 1 C
H26A -0.0185 0.8347 0.8695 0.096 Uiso calc R 1 H
H26B -0.1631 0.8373 0.8128 0.096 Uiso calc R 1 H
N1 -0.03296(16) 0.60819(10) 0.72798(9) 0.0559(4) Uani d . 1 N
H1A 0.0210(17) 0.5591(12) 0.7405(11) 0.056(5) Uiso d . 1 H
N2 -0.01852(15) 0.44871(9) 0.63903(9) 0.0533(4) Uani d . 1 N
O1 -0.00976(12) 0.76447(7) 0.75287(7) 0.0571(3) Uani d . 1 O

loop_
_atom_site_aniso_label
_atom_site_aniso_U_11
_atom_site_aniso_U_22
_atom_site_aniso_U_33
_atom_site_aniso_U_12
_atom_site_aniso_U_13
_atom_site_aniso_U_23
C1 0.0643(12) 0.0675(12) 0.0487(10) 0.0040(9) -0.0101(9) 0.0021(9)
C2 0.0732(13) 0.0811(13) 0.0542(11) 0.0048(10) 0.0041(9) 0.0017(10)
C3 0.0991(17) 0.0720(13) 0.0448(10) 0.0024(11) -0.0003(10) 0.0073(9)
C4 0.0868(15) 0.0651(12) 0.0467(10) 0.0021(10) -0.0134(9) 0.0081(8)
C5 0.0710(13) 0.0558(10) 0.0553(11) 0.0030(9) -0.0246(9) 0.0035(8)
C6 0.0611(12) 0.0643(12) 0.0816(14) 0.0003(9) -0.0210(10) -0.0072(10)
C7 0.0531(11) 0.0783(13) 0.0890(16) -0.0050(10) -0.0032(11) -0.0187(12)
C8 0.0650(13) 0.0773(13) 0.0684(13) -0.0081(10) 0.0055(10) -0.0127(10)
C9 0.0621(11) 0.0615(10) 0.0529(11) -0.0054(9) -0.0061(8) -0.0076(8)
C10 0.0557(10) 0.0398(8) 0.0425(9) -0.0026(7) -0.0109(7) -0.0038(7)
C11 0.0597(10) 0.0398(8) 0.0433(9) -0.0017(7) -0.0113(7) -0.0030(7)
C12 0.0705(12) 0.0434(9) 0.0456(9) 0.0001(8) -0.0135(8) 0.0019(7)
C13 0.0593(11) 0.0459(9) 0.0601(11) -0.0006(8) -0.0163(8) -0.0059(8)
C14 0.0608(11) 0.0407(8) 0.0474(9) -0.0031(7) -0.0106(8) -0.0070(7)
C15 0.0563(11) 0.0465(9) 0.0407(9) 0.0019(8) -0.0085(7) -0.0023(7)
C16 0.0552(10) 0.0490(9) 0.0355(8) -0.0069(7) -0.0049(7) 0.0020(7)
C17 0.0617(11) 0.0562(10) 0.0462(9) 0.0043(8) -0.0083(8) -0.0018(8)
C18 0.0619(11) 0.0752(12) 0.0576(11) 0.0038(9) -0.0170(9) 0.0065(10)
C19 0.0668(12) 0.0809(13) 0.0498(10) -0.0112(10) -0.0217(8) 0.0009(9)
C20 0.0885(14) 0.0683(12) 0.0448(10) -0.0272(11) -0.0043(9) -0.0079(9)
C21 0.0999(16) 0.0491(10) 0.0562(11) -0.0174(10) 0.0101(11) -0.0082(9)
C22 0.0856(14) 0.0445(9) 0.0574(11) -0.0058(9) 0.0054(10) 0.0039(8)
C23 0.0584(10) 0.0460(8) 0.0339(8) -0.0103(7) -0.0016(7) 0.0053(7)
C24 0.0695(11) 0.0584(10) 0.0368(8) -0.0184(9) -0.0035(8) 0.0017(7)
C25 0.149(2) 0.0628(13) 0.0739(15) 0.0005(14) -0.0025(14) 0.0010(11)
C26 0.1232(19) 0.0555(11) 0.0604(12) 0.0016(11) 0.0042(12) -0.0068(9)
N1 0.0693(10) 0.0482(8) 0.0500(8) 0.0079(7) -0.0215(7) -0.0091(6)
N2 0.0708(9) 0.0437(7) 0.0455(8) -0.0035(6) -0.0042(6) 0.0034(6)
O1 0.0786(8) 0.0471(6) 0.0458(6) 0.0012(6) -0.0055(6) 0.0001(5)

loop_
_atom_type_symbol
_atom_type_description
_atom_type_scat_dispersion_real
_atom_type_scat_dispersion_imag
_atom_type_scat_source
C C 0.0033 0.0016 'International Tables Vol C Tables 4.2.6.8 and 6.1.1.4'
H H 0.0000 0.0000 'International Tables Vol C Tables 4.2.6.8 and 6.1.1.4'
N N 0.0061 0.0033 'International Tables Vol C Tables 4.2.6.8 and 6.1.1.4'
O O 0.0106 0.0060 'International Tables Vol C Tables 4.2.6.8 and 6.1.1.4'

loop_
_geom_angle_atom_site_label_1
_geom_angle_atom_site_label_2
_geom_angle_atom_site_label_3
_geom_angle
C2 C1 C11 122.18(17)
C2 C1 H1 113.5(13)
C11 C1 H1 124.2(13)
C1 C2 C3 120.8(2)
C1 C2 H2 119.6
C3 C2 H2 119.6
C4 C3 C2 119.59(19)
C4 C3 H3 120.2
C2 C3 H3 120.2
C3 C4 C12 121.88(17)
C3 C4 H4 119.1
C12 C4 H4 119.1
C12 C5 C13 122.62(16)
C12 C5 H5 118.7
C13 C5 H5 118.7
C7 C6 C13 121.50(18)
C7 C6 H6 119.2
C13 C6 H6 119.2
C6 C7 C8 120.17(19)
C6 C7 H7 119.9
C8 C7 H7 119.9
C9 C8 C7 121.0(2)
C9 C8 H8 119.5
C7 C8 H8 119.5
C8 C9 C14 121.25(18)
C8 C9 H9 119.4
C14 C9 H9 119.4
C11 C10 C14 120.61(14)
C11 C10 C15 120.68(15)
C14 C10 C15 118.68(15)
C10 C11 C1 124.64(14)
C10 C11 C12 118.66(16)
C1 C11 C12 116.69(16)
C5 C12 C4 121.45(16)
C5 C12 C11 119.74(16)
C4 C12 C11 118.81(17)
C5 C13 C6 122.16(17)
C5 C13 C14 118.94(17)
C6 C13 C14 118.90(18)
C10 C14 C9 123.58(15)
C10 C14 C13 119.32(16)
C9 C14 C13 117.10(16)
N1 C15 O1 109.50(13)
N1 C15 C10 109.39(13)
O1 C15 C10 112.56(13)
N1 C15 H15 108.7(10)
O1 C15 H15 99.9(9)
C10 C15 H15 116.3(10)
C17 C16 N1 124.20(15)
C17 C16 C23 119.48(14)
N1 C16 C23 116.28(14)
C16 C17 C18 120.02(16)
C16 C17 H17 120.0
C18 C17 H17 120.0
C19 C18 C17 121.49(17)
C19 C18 H18 119.3
C17 C18 H18 119.3
C18 C19 C24 120.33(16)
C18 C19 H19 119.8
C24 C19 H19 119.8
C21 C20 C24 120.11(16)
C21 C20 H20 119.9
C24 C20 H20 119.9
C20 C21 C22 118.76(17)
C20 C21 H21 120.6
C22 C21 H21 120.6
N2 C22 C21 124.08(18)
N2 C22 H22 118.0
C21 C22 H22 118.0
N2 C23 C24 122.81(15)
N2 C23 C16 117.58(13)
C24 C23 C16 119.60(15)
C20 C24 C19 124.26(16)
C20 C24 C23 116.66(17)
C19 C24 C23 119.07(16)
C26 C25 H25A 109.5
C26 C25 H25B 109.5
H25A C25 H25B 109.5
C26 C25 H25C 109.5
H25A C25 H25C 109.5
H25B C25 H25C 109.5
O1 C26 C25 110.56(18)
O1 C26 H26A 109.5
C25 C26 H26A 109.5
O1 C26 H26B 109.5
C25 C26 H26B 109.5
H26A C26 H26B 108.1
C16 N1 C15 124.35(14)
C16 N1 H1A 113.4(10)
C15 N1 H1A 119.0(10)
C22 N2 C23 117.57(14)
C15 O1 C26 111.46(14)

loop_
_geom_bond_atom_site_label_1
_geom_bond_atom_site_label_2
_geom_bond_distance
C1 C2 1.345(3)
C1 C11 1.416(3)
C1 H1 0.885(18)
C2 C3 1.407(3)
C2 H2 0.9300
C3 C4 1.337(3)
C3 H3 0.9300
C4 C12 1.419(3)
C4 H4 0.9300
C5 C12 1.368(3)
C5 C13 1.379(3)
C5 H5 0.9300
C6 C7 1.333(3)
C6 C13 1.422(3)
C6 H6 0.9300
C7 C8 1.403(3)
C7 H7 0.9300
C8 C9 1.351(3)
C8 H8 0.9300
C9 C14 1.425(2)
C9 H9 0.9300
C10 C11 1.405(2)
C10 C14 1.408(2)
C10 C15 1.516(2)
C11 C12 1.437(2)
C13 C14 1.433(2)
C15 N1 1.418(2)
C15 O1 1.4217(19)
C15 H15 0.955(17)
C16 C17 1.365(2)
C16 N1 1.3748(19)
C16 C23 1.427(2)
C17 C18 1.405(2)
C17 H17 0.9300
C18 C19 1.350(3)
C18 H18 0.9300
C19 C24 1.405(2)
C19 H19 0.9300
C20 C21 1.351(3)
C20 C24 1.405(2)
C20 H20 0.9300
C21 C22 1.386(3)
C21 H21 0.9300
C22 N2 1.311(2)
C22 H22 0.9300
C23 N2 1.3546(19)
C23 C24 1.406(2)
C25 C26 1.439(3)
C25 H25A 0.9600
C25 H25B 0.9600
C25 H25C 0.9600
C26 O1 1.428(2)
C26 H26A 0.9700
C26 H26B 0.9700
N1 H1A 0.892(17)

loop_
_geom_hbond_atom_site_label_D
_geom_hbond_atom_site_label_H
_geom_hbond_atom_site_label_A
_geom_hbond_site_symmetry_A
_geom_hbond_distance_DH
_geom_hbond_distance_HA
_geom_hbond_distance_DA
_geom_hbond_angle_DHA
_geom_hbond_publ_flag
N1 H1A N2 1_555 0.89(2) 2.203(17) 2.663(2) 112.0(10) yes
C9 H9 O1 1_555 0.93 2.375 2.956(2) 120 yes
C9 H9 N1 1_555 0.93 2.587 3.030(2) 110 yes

loop_
_geom_torsion_atom_site_label_1
_geom_torsion_atom_site_label_2
_geom_torsion_atom_site_label_3
_geom_torsion_atom_site_label_4
_geom_torsion
_geom_torsion_publ_flag
C11 C1 C2 C3 -0.4(3) ?
C1 C2 C3 C4 0.6(3) ?
C2 C3 C4 C12 0.1(3) ?
C13 C6 C7 C8 0.5(3) ?
C6 C7 C8 C9 -1.3(3) ?
C7 C8 C9 C14 0.2(3) ?
C14 C10 C11 C1 175.84(14) ?
C15 C10 C11 C1 -6.3(2) ?
C14 C10 C11 C12 -2.9(2) ?
C15 C10 C11 C12 174.99(13) ?
C2 C1 C11 C10 -179.17(16) ?
C2 C1 C11 C12 -0.4(3) ?
C13 C5 C12 C4 -177.62(15) ?
C13 C5 C12 C11 2.1(2) ?
C3 C4 C12 C5 178.78(17) ?
C3 C4 C12 C11 -1.0(3) ?
C10 C11 C12 C5 0.2(2) ?
C1 C11 C12 C5 -178.68(15) ?
C10 C11 C12 C4 179.92(14) ?
C1 C11 C12 C4 1.1(2) ?
C12 C5 C13 C6 179.16(15) ?
C12 C5 C13 C14 -1.6(2) ?
C7 C6 C13 C5 -179.49(17) ?
C7 C6 C13 C14 1.3(3) ?
C11 C10 C14 C9 -176.17(14) ?
C15 C10 C14 C9 5.9(2) ?
C11 C10 C14 C13 3.4(2) ?
C15 C10 C14 C13 -174.54(13) ?
C8 C9 C14 C10 -178.80(15) ?
C8 C9 C14 C13 1.6(2) ?
C5 C13 C14 C10 -1.1(2) ?
C6 C13 C14 C10 178.09(14) ?
C5 C13 C14 C9 178.45(15) ?
C6 C13 C14 C9 -2.3(2) ?
C11 C10 C15 N1 -116.18(16) ?
C14 C10 C15 N1 61.75(18) yes
C11 C10 C15 O1 122.08(16) ?
C14 C10 C15 O1 -59.99(18) ?
N1 C16 C17 C18 177.99(16) ?
C23 C16 C17 C18 0.1(2) ?
C16 C17 C18 C19 -0.1(3) ?
C17 C18 C19 C24 -0.4(3) ?
C24 C20 C21 C22 0.8(3) ?
C20 C21 C22 N2 -0.9(3) ?
C17 C16 C23 N2 179.43(14) ?
N1 C16 C23 N2 1.4(2) yes
C17 C16 C23 C24 0.5(2) ?
N1 C16 C23 C24 -177.58(14) ?
C18 C19 C24 C23 1.0(3) ?
C18 C19 C24 C20 -178.11(17) ?
N2 C23 C24 C19 -179.88(15) ?
C16 C23 C24 C19 -1.0(2) ?
N2 C23 C24 C20 -0.7(2) ?
C16 C23 C24 C20 178.14(14) ?
C21 C20 C24 C19 179.00(17) ?
C21 C20 C24 C23 -0.1(2) ?
C17 C16 N1 C15 15.5(3) yes
C23 C16 N1 C15 -166.49(15) ?
O1 C15 N1 C16 -73.8(2) ?
C10 C15 N1 C16 162.47(15) yes
C21 C22 N2 C23 0.0(3) ?
C24 C23 N2 C22 0.8(2) ?
C16 C23 N2 C22 -178.14(14) ?
N1 C15 O1 C26 162.75(16) ?
C10 C15 O1 C26 -75.41(18) ?
C25 C26 O1 C15 176.62(16) ?
